data_7022790
loop_
_publ_author_name
'Liu, Qing-Xiang'
'Wei, Qing'
'Zhao, Xiao-Jun'
'Wang, Hong'
'Li, Shu-Juan'
'Wang, Xiu-Guang'

_publ_section_title
;
 Cobalt(II), copper(II), zinc(II) and cadmium(II) complexes based on
 dibenzimidazolyl bidentate ligands with alkanyl linkers: crystal
 structure, weak interactions and conformations.
;
_journal_issue 16
_journal_name_full 'Dalton transactions (Cambridge, England : 2003)'
_journal_page_first 5902
_journal_page_last 5915
_journal_paper_doi 10.1039/c3dt33013c
_journal_volume 42
_journal_year 2013
_chemical_formula_sum 'C62 H66 Co2 N10 O12'
_chemical_formula_weight 1261.11
_chemical_name_systematic
;
?
;
_space_group_IT_number 2
_symmetry_cell_setting triclinic
_symmetry_space_group_name_Hall '-P 1'
_symmetry_space_group_name_H-M 'P -1'
_atom_sites_solution_hydrogens geom
_atom_sites_solution_primary direct
_atom_sites_solution_secondary difmap
_audit_creation_method SHELXL-97
_cell_angle_alpha 74.597(3)
_cell_angle_beta 82.378(3)
_cell_angle_gamma 83.560(3)
_cell_formula_units_Z 1
_cell_length_a 9.9683(16)
_cell_length_b 11.4202(18)
_cell_length_c 14.055(2)
_cell_measurement_reflns_used 1989
_cell_measurement_temperature 296(2)
_cell_measurement_theta_max 27.83
_cell_measurement_theta_min 2.43
_cell_volume 1524.0(4)
_computing_cell_refinement 'Bruker SMART'
_computing_data_collection 'Bruker SMART'
_computing_data_reduction 'Bruker SAINT'
_computing_molecular_graphics 'Bruker SHELXTL'
_computing_publication_material 'Bruker SHELXTL'
_computing_structure_refinement 'SHELXL-97 (Sheldrick, 1997)'
_computing_structure_solution 'SHELXS-97 (Sheldrick, 1990)'
_diffrn_ambient_temperature 296(2)
_diffrn_measured_fraction_theta_full 0.973
_diffrn_measured_fraction_theta_max 0.973
_diffrn_measurement_device_type 'CCD area detector'
_diffrn_measurement_method 'phi and omega scans'
_diffrn_radiation_monochromator graphite
_diffrn_radiation_source 'fine-focus sealed tube'
_diffrn_radiation_type MoK\a
_diffrn_radiation_wavelength 0.71073
_diffrn_reflns_av_R_equivalents 0.0480
_diffrn_reflns_av_sigmaI/netI 0.1293
_diffrn_reflns_limit_h_max 11
_diffrn_reflns_limit_h_min -11
_diffrn_reflns_limit_k_max 13
_diffrn_reflns_limit_k_min -13
_diffrn_reflns_limit_l_max 13
_diffrn_reflns_limit_l_min -16
_diffrn_reflns_number 6398
_diffrn_reflns_theta_full 25.03
_diffrn_reflns_theta_max 25.03
_diffrn_reflns_theta_min 2.07
_exptl_absorpt_coefficient_mu 0.614
_exptl_absorpt_correction_T_max 0.9299
_exptl_absorpt_correction_T_min 0.8716
_exptl_absorpt_correction_type multi-scan
_exptl_absorpt_process_details sadabs
_exptl_crystal_colour red
_exptl_crystal_density_diffrn 1.374
_exptl_crystal_density_meas ?
_exptl_crystal_density_method 'not measured'
_exptl_crystal_description block
_exptl_crystal_F_000 658
_exptl_crystal_size_max 0.23
_exptl_crystal_size_mid 0.22
_exptl_crystal_size_min 0.12
_refine_diff_density_max 0.892
_refine_diff_density_min -0.957
_refine_diff_density_rms 0.097
_refine_ls_extinction_method none
_refine_ls_goodness_of_fit_ref 1.074
_refine_ls_hydrogen_treatment constr
_refine_ls_matrix_type full
_refine_ls_number_parameters 392
_refine_ls_number_reflns 5243
_refine_ls_number_restraints 39
_refine_ls_restrained_S_all 1.092
_refine_ls_R_factor_all 0.1708
_refine_ls_R_factor_gt 0.1002
_refine_ls_shift/su_max 0.000
_refine_ls_shift/su_mean 0.000
_refine_ls_structure_factor_coef Fsqd
_refine_ls_weighting_details 'calc w=1/[\s^2^(Fo^2^)+(0.1051P)^2^+4.3880P] where P=(Fo^2^+2Fc^2^)/3'
_refine_ls_weighting_scheme calc
_refine_ls_wR_factor_gt 0.2311
_refine_ls_wR_factor_ref 0.2640
_reflns_number_gt 2871
_reflns_number_total 5243
_reflns_threshold_expression >2sigma(I)
_cod_data_source_file c3dt33013c.txt
_cod_data_source_block 81117d
_cod_depositor_comments
;
The following automatic conversions were performed:

'_symmetry_cell_setting' value 'Triclinic' changed to 'triclinic'
according to /home/saulius/struct/CIF-dictionaries/cif_core.dic
dictionary named 'cif_core.dic' version 2.4.2 from 2011-04-26.

Automatic conversion script
Id: cif_fix_values 1891 2012-01-12 08:04:46Z andrius 

The following automatic conversions were performed:

'_exptl_crystal_density_meas' value 'none' was changed to '?' - the
value is perceived as not measured.

Automatic conversion script
Id: cif_fix_values 3008 2015-01-20 13:52:24Z robertas 
;
_cod_original_sg_symbol_H-M P-1
_cod_database_code 7022790

loop_
_symmetry_equiv_pos_as_xyz
'x, y, z'
'-x, -y, -z'

loop_
_atom_site_label
_atom_site_type_symbol
_atom_site_fract_x
_atom_site_fract_y
_atom_site_fract_z
_atom_site_U_iso_or_equiv
_atom_site_adp_type
_atom_site_occupancy
_atom_site_symmetry_multiplicity
_atom_site_calc_flag
_atom_site_refinement_flags
Co1 Co 0.44478(12) 0.80680(10) 0.18891(8) 0.0374(4) Uani 1 1 d .
O1 O 0.4742(6) 0.8313(5) 0.3174(4) 0.0523(16) Uani 1 1 d .
O2 O 0.4859(8) 1.0231(7) 0.2346(5) 0.079(2) Uani 1 1 d .
O3 O 0.2758(8) 0.9031(6) 0.1543(6) 0.081(2) Uani 1 1 d U
O4 O 0.3339(8) 0.8278(8) 0.0249(7) 0.089(3) Uani 1 1 d .
N1 N 0.6223(7) 0.7990(6) 0.1031(5) 0.0407(17) Uani 1 1 d .
N2 N 0.7716(7) 0.7784(6) -0.0257(5) 0.0403(17) Uani 1 1 d .
N3 N 0.6581(7) 0.5479(6) -0.2094(5) 0.0406(16) Uani 1 1 d .
N4 N 0.6055(7) 0.3711(6) -0.2269(5) 0.0422(17) Uani 1 1 d .
C1 C 0.7458(9) 0.7412(7) 0.1384(6) 0.0391(19) Uani 1 1 d .
C2 C 0.8386(9) 0.7286(7) 0.0574(6) 0.042(2) Uani 1 1 d .
C3 C 0.9708(9) 0.6740(8) 0.0706(8) 0.054(2) Uani 1 1 d .
H3 H 1.0322 0.6629 0.0172 0.065 Uiso 1 1 calc R
C4 C 1.0043(11) 0.6381(8) 0.1654(9) 0.064(3) Uani 1 1 d .
H4 H 1.0917 0.6038 0.1768 0.077 Uiso 1 1 calc R
C5 C 0.9113(11) 0.6514(9) 0.2460(8) 0.062(3) Uani 1 1 d .
H5 H 0.9385 0.6250 0.3096 0.075 Uiso 1 1 calc R
C6 C 0.7817(10) 0.7020(8) 0.2347(7) 0.052(2) Uani 1 1 d .
H6 H 0.7203 0.7098 0.2890 0.063 Uiso 1 1 calc R
C7 C 0.6442(8) 0.8179(7) 0.0053(6) 0.040(2) Uani 1 1 d .
H7 H 0.5791 0.8543 -0.0374 0.048 Uiso 1 1 calc R
C8 C 0.8248(9) 0.7844(8) -0.1285(6) 0.047(2) Uani 1 1 d .
H8A H 0.9191 0.8028 -0.1384 0.057 Uiso 1 1 calc R
H8B H 0.7746 0.8503 -0.1718 0.057 Uiso 1 1 calc R
C9 C 0.8152(9) 0.6661(7) -0.1572(6) 0.045(2) Uani 1 1 d .
H9A H 0.8666 0.6692 -0.2214 0.054 Uiso 1 1 calc R
H9B H 0.8546 0.5982 -0.1088 0.054 Uiso 1 1 calc R
C10 C 0.6697(9) 0.6461(7) -0.1622(7) 0.051(2) Uani 1 1 d .
H10A H 0.6233 0.6263 -0.0955 0.061 Uiso 1 1 calc R
H10B H 0.6251 0.7210 -0.1992 0.061 Uiso 1 1 calc R
C11 C 0.6869(11) 0.5524(8) -0.3097(6) 0.056(3) Uani 1 1 d .
C12 C 0.6504(10) 0.4416(7) -0.3185(6) 0.047(2) Uani 1 1 d .
C13 C 0.6647(13) 0.4175(9) -0.4108(7) 0.078(4) Uani 1 1 d .
H13 H 0.6405 0.3445 -0.4186 0.094 Uiso 1 1 calc R
C14 C 0.7163(15) 0.5058(13) -0.4911(11) 0.104(4) Uani 1 1 d U
H14 H 0.7319 0.4900 -0.5534 0.125 Uiso 1 1 calc R
C15 C 0.7461(14) 0.6212(12) -0.4801(10) 0.097(4) Uani 1 1 d U
H15 H 0.7726 0.6818 -0.5361 0.117 Uiso 1 1 calc R
C16 C 0.7361(14) 0.6431(9) -0.3880(7) 0.084(4) Uani 1 1 d .
H16 H 0.7612 0.7152 -0.3790 0.101 Uiso 1 1 calc R
C17 C 0.6098(9) 0.4387(7) -0.1649(6) 0.043(2) Uani 1 1 d .
H17 H 0.5824 0.4137 -0.0972 0.051 Uiso 1 1 calc R
C18 C 0.2568(13) 0.8916(8) 0.0727(9) 0.071(3) Uani 1 1 d .
C19 C 0.1223(10) 0.9485(7) 0.0335(9) 0.060(3) Uani 1 1 d .
C20 C 0.0122(12) 0.9685(8) 0.0993(8) 0.062(3) Uani 1 1 d .
H20 H 0.0211 0.9472 0.1670 0.074 Uiso 1 1 calc R
C21 C 0.1126(11) 0.9797(8) -0.0664(9) 0.064(3) Uani 1 1 d .
H21 H 0.1869 0.9669 -0.1110 0.077 Uiso 1 1 calc R
C22 C 0.4850(10) 0.9441(9) 0.3128(7) 0.050(2) Uani 1 1 d .
C23 C 0.4942(9) 0.9706(7) 0.4102(6) 0.040(2) Uani 1 1 d .
C24 C 0.5081(11) 1.0895(8) 0.4132(7) 0.058(3) Uani 1 1 d .
H24 H 0.5121 1.1515 0.3548 0.070 Uiso 1 1 calc R
C25 C 0.4840(11) 0.8845(9) 0.4975(7) 0.064(3) Uani 1 1 d .
H25 H 0.4712 0.8052 0.4973 0.076 Uiso 1 1 calc R
O6 O 0.025(2) 1.1522(16) 0.3534(10) 0.219(8) Uani 1 1 d DU
N5 N 0.0101(13) 0.9559(11) 0.3824(6) 0.102(4) Uani 1 1 d D
C26 C 0.0913(18) 1.0506(18) 0.3694(7) 0.194(12) Uani 1 1 d D
H26 H 0.1847 1.0399 0.3723 0.232 Uiso 1 1 calc R
C27 C -0.1295(16) 0.9601(17) 0.3799(12) 0.158(7) Uani 1 1 d D
H27A H -0.1713 0.9210 0.4444 0.238 Uiso 1 1 calc R
H27B H -0.1476 0.9187 0.3324 0.238 Uiso 1 1 calc R
H27C H -0.1657 1.0435 0.3613 0.238 Uiso 1 1 calc R
C28 C 0.083(2) 0.8282(16) 0.4024(13) 0.200(10) Uani 1 1 d D
H28A H 0.1779 0.8334 0.4055 0.300 Uiso 1 1 calc R
H28B H 0.0730 0.7917 0.3498 0.300 Uiso 1 1 calc R
H28C H 0.0445 0.7791 0.4644 0.300 Uiso 1 1 calc R
O7 O 0.3261(12) 0.5600(11) 0.9445(9) 0.172(5) Uani 1 1 d D
C29 C 0.2645(18) 0.6085(14) 0.7729(11) 0.161(8) Uani 1 1 d D
H29A H 0.3484 0.5923 0.7346 0.242 Uiso 1 1 calc R
H29B H 0.2150 0.6791 0.7358 0.242 Uiso 1 1 calc R
H29C H 0.2113 0.5396 0.7874 0.242 Uiso 1 1 calc R
C30 C 0.2935(8) 0.6307(9) 0.8665(9) 0.111(5) Uani 1 1 d D
C31 C 0.2777(14) 0.7628(9) 0.8564(10) 0.101(4) Uani 1 1 d D
H31A H 0.2810 0.7784 0.9199 0.151 Uiso 1 1 calc R
H31B H 0.1920 0.7956 0.8324 0.151 Uiso 1 1 calc R
H31C H 0.3499 0.8007 0.8103 0.151 Uiso 1 1 calc R

loop_
_atom_site_aniso_label
_atom_site_aniso_U_11
_atom_site_aniso_U_22
_atom_site_aniso_U_33
_atom_site_aniso_U_23
_atom_site_aniso_U_13
_atom_site_aniso_U_12
Co1 0.0437(7) 0.0377(6) 0.0377(6) -0.0185(5) -0.0101(5) -0.0040(5)
O1 0.069(5) 0.051(3) 0.050(4) -0.032(3) -0.022(3) 0.000(3)
O2 0.120(7) 0.075(5) 0.052(4) -0.023(4) -0.018(4) -0.030(5)
O3 0.087(4) 0.062(4) 0.101(4) -0.028(3) -0.039(4) 0.009(3)
O4 0.052(5) 0.081(5) 0.115(7) -0.001(5) -0.018(4) 0.020(4)
N1 0.055(5) 0.035(3) 0.037(4) -0.013(3) -0.008(3) -0.008(3)
N2 0.045(5) 0.043(4) 0.040(4) -0.020(3) -0.002(3) -0.014(3)
N3 0.047(5) 0.039(4) 0.043(4) -0.020(3) -0.009(3) -0.008(3)
N4 0.050(5) 0.043(4) 0.039(4) -0.017(3) -0.010(3) -0.005(3)
C1 0.043(5) 0.040(4) 0.041(5) -0.018(4) -0.013(4) -0.006(4)
C2 0.047(6) 0.032(4) 0.057(6) -0.024(4) -0.004(4) -0.010(4)
C3 0.040(6) 0.049(5) 0.080(7) -0.033(5) -0.002(5) 0.006(4)
C4 0.054(7) 0.048(5) 0.096(9) -0.031(6) -0.019(6) 0.014(5)
C5 0.068(8) 0.057(6) 0.067(7) -0.018(5) -0.036(6) 0.011(5)
C6 0.055(6) 0.057(5) 0.049(6) -0.021(5) -0.010(5) 0.001(5)
C7 0.040(5) 0.039(4) 0.049(5) -0.019(4) -0.008(4) -0.008(4)
C8 0.056(6) 0.046(5) 0.046(5) -0.019(4) 0.002(4) -0.016(4)
C9 0.056(6) 0.043(5) 0.042(5) -0.023(4) 0.001(4) -0.006(4)
C10 0.058(6) 0.042(5) 0.060(6) -0.026(4) -0.004(5) -0.008(4)
C11 0.083(8) 0.051(5) 0.039(5) -0.013(4) -0.016(5) -0.016(5)
C12 0.071(7) 0.036(4) 0.041(5) -0.016(4) -0.009(4) -0.012(4)
C13 0.143(11) 0.054(6) 0.046(6) -0.019(5) -0.006(6) -0.035(7)
C14 0.121(6) 0.102(6) 0.098(6) -0.037(5) -0.011(4) -0.021(4)
C15 0.113(6) 0.087(5) 0.091(6) -0.021(4) -0.007(4) -0.019(4)
C16 0.164(13) 0.042(5) 0.049(6) -0.009(5) -0.005(7) -0.033(7)
C17 0.050(6) 0.038(4) 0.045(5) -0.016(4) -0.004(4) -0.009(4)
C18 0.095(10) 0.034(5) 0.082(8) 0.000(5) -0.029(7) -0.006(5)
C19 0.045(7) 0.033(5) 0.110(9) -0.018(6) -0.034(6) -0.001(4)
C20 0.082(8) 0.035(5) 0.077(7) -0.015(5) -0.044(6) 0.004(5)
C21 0.059(7) 0.049(6) 0.083(8) -0.010(6) -0.023(6) -0.002(5)
C22 0.052(6) 0.054(5) 0.057(6) -0.028(5) -0.016(5) -0.004(4)
C23 0.047(5) 0.036(4) 0.044(5) -0.017(4) -0.016(4) -0.002(4)
C24 0.096(8) 0.039(5) 0.047(5) -0.017(4) -0.016(5) -0.011(5)
C25 0.098(9) 0.049(5) 0.056(6) -0.024(5) -0.021(6) -0.015(5)
O6 0.224(10) 0.217(9) 0.215(9) -0.055(5) -0.019(5) -0.020(5)
N5 0.079(9) 0.129(10) 0.110(9) -0.045(8) 0.002(7) -0.037(8)
C26 0.142(19) 0.37(4) 0.051(9) -0.035(15) 0.034(10) -0.06(2)
C27 0.111(16) 0.21(2) 0.146(16) -0.042(15) -0.010(12) -0.005(14)
C28 0.22(3) 0.156(19) 0.23(3) -0.074(18) -0.03(2) 0.046(18)
O7 0.218(15) 0.188(13) 0.106(9) -0.021(9) -0.023(9) -0.039(11)
C29 0.174(19) 0.085(11) 0.24(2) -0.033(13) -0.104(17) 0.007(11)
C30 0.125(13) 0.103(11) 0.083(10) -0.014(9) 0.000(9) 0.047(9)
C31 0.111(12) 0.084(9) 0.111(11) -0.031(8) -0.035(9) 0.020(8)

loop_
_atom_type_symbol
_atom_type_description
_atom_type_scat_dispersion_real
_atom_type_scat_dispersion_imag
_atom_type_scat_source
C C 0.0033 0.0016 'International Tables Vol C Tables 4.2.6.8 and 6.1.1.4'
H H 0.0000 0.0000 'International Tables Vol C Tables 4.2.6.8 and 6.1.1.4'
N N 0.0061 0.0033 'International Tables Vol C Tables 4.2.6.8 and 6.1.1.4'
O O 0.0106 0.0060 'International Tables Vol C Tables 4.2.6.8 and 6.1.1.4'
Co Co 0.3494 0.9721 'International Tables Vol C Tables 4.2.6.8 and 6.1.1.4'

loop_
_geom_angle_atom_site_label_1
_geom_angle_atom_site_label_2
_geom_angle_atom_site_label_3
_geom_angle
_geom_angle_site_symmetry_1
_geom_angle_site_symmetry_3
O3 Co1 O1 105.3(3) . .
O3 Co1 N1 128.5(3) . .
O1 Co1 N1 110.6(3) . .
O3 Co1 N4 104.4(3) . 2_665
O1 Co1 N4 102.4(3) . 2_665
N1 Co1 N4 102.6(3) . 2_665
C22 O1 Co1 112.2(6) . .
C18 O3 Co1 106.6(8) . .
C7 N1 C1 104.9(7) . .
C7 N1 Co1 128.8(6) . .
C1 N1 Co1 124.5(5) . .
C7 N2 C2 107.6(7) . .
C7 N2 C8 125.5(7) . .
C2 N2 C8 126.9(8) . .
C17 N3 C11 106.7(6) . .
C17 N3 C10 126.7(7) . .
C11 N3 C10 126.6(7) . .
C17 N4 C12 105.1(6) . .
C17 N4 Co1 126.0(6) . 2_665
C12 N4 Co1 128.7(5) . 2_665
C6 C1 C2 121.1(8) . .
C6 C1 N1 130.1(8) . .
C2 C1 N1 108.8(7) . .
N2 C2 C1 106.0(7) . .
N2 C2 C3 132.9(8) . .
C1 C2 C3 121.2(8) . .
C4 C3 C2 116.7(9) . .
C4 C3 H3 121.7 . .
C2 C3 H3 121.7 . .
C3 C4 C5 121.9(9) . .
C3 C4 H4 119.1 . .
C5 C4 H4 119.1 . .
C6 C5 C4 122.2(9) . .
C6 C5 H5 118.9 . .
C4 C5 H5 118.9 . .
C5 C6 C1 117.0(9) . .
C5 C6 H6 121.5 . .
C1 C6 H6 121.5 . .
N1 C7 N2 112.8(8) . .
N1 C7 H7 123.6 . .
N2 C7 H7 123.6 . .
N2 C8 C9 112.8(6) . .
N2 C8 H8A 109.0 . .
C9 C8 H8A 109.0 . .
N2 C8 H8B 109.0 . .
C9 C8 H8B 109.0 . .
H8A C8 H8B 107.8 . .
C10 C9 C8 111.1(7) . .
C10 C9 H9A 109.4 . .
C8 C9 H9A 109.4 . .
C10 C9 H9B 109.4 . .
C8 C9 H9B 109.4 . .
H9A C9 H9B 108.0 . .
N3 C10 C9 112.5(7) . .
N3 C10 H10A 109.1 . .
C9 C10 H10A 109.1 . .
N3 C10 H10B 109.1 . .
C9 C10 H10B 109.1 . .
H10A C10 H10B 107.8 . .
C16 C11 N3 130.7(8) . .
C16 C11 C12 124.4(8) . .
N3 C11 C12 104.9(7) . .
N4 C12 C13 130.3(7) . .
N4 C12 C11 110.1(7) . .
C13 C12 C11 119.6(8) . .
C12 C13 C14 117.6(9) . .
C12 C13 H13 121.2 . .
C14 C13 H13 121.2 . .
C13 C14 C15 121.2(12) . .
C13 C14 H14 119.4 . .
C15 C14 H14 119.4 . .
C16 C15 C14 120.8(12) . .
C16 C15 H15 119.6 . .
C14 C15 H15 119.6 . .
C15 C16 C11 116.1(9) . .
C15 C16 H16 121.9 . .
C11 C16 H16 121.9 . .
N4 C17 N3 113.2(7) . .
N4 C17 H17 123.4 . .
N3 C17 H17 123.4 . .
O3 C18 O4 124.4(12) . .
O3 C18 C19 116.8(12) . .
O4 C18 C19 118.5(11) . .
C21 C19 C20 120.7(9) . .
C21 C19 C18 119.8(11) . .
C20 C19 C18 119.5(11) . .
C19 C20 C21 121.2(10) . 2_575
C19 C20 H20 119.4 . .
C21 C20 H20 119.4 2_575 .
C19 C21 C20 118.0(10) . 2_575
C19 C21 H21 121.0 . .
C20 C21 H21 121.0 2_575 .
O2 C22 O1 122.3(8) . .
O2 C22 C23 122.9(8) . .
O1 C22 C23 114.8(8) . .
C25 C23 C24 117.6(8) . .
C25 C23 C22 122.9(7) . .
C24 C23 C22 119.4(8) . .
C25 C24 C23 120.1(8) 2_676 .
C25 C24 H24 119.9 2_676 .
C23 C24 H24 119.9 . .
C23 C25 C24 122.2(8) . 2_676
C23 C25 H25 118.9 . .
C24 C25 H25 118.9 2_676 .
C26 N5 C27 129.2(13) . .
C26 N5 C28 115.8(11) . .
C27 N5 C28 115.0(11) . .
O6 C26 N5 112.4(18) . .
O6 C26 H26 123.8 . .
N5 C26 H26 123.8 . .
N5 C27 H27A 109.5 . .
N5 C27 H27B 109.5 . .
H27A C27 H27B 109.5 . .
N5 C27 H27C 109.5 . .
H27A C27 H27C 109.5 . .
H27B C27 H27C 109.5 . .
N5 C28 H28A 109.5 . .
N5 C28 H28B 109.5 . .
H28A C28 H28B 109.5 . .
N5 C28 H28C 109.5 . .
H28A C28 H28C 109.5 . .
H28B C28 H28C 109.5 . .
C30 C29 H29A 109.5 . .
C30 C29 H29B 109.5 . .
H29A C29 H29B 109.5 . .
C30 C29 H29C 109.5 . .
H29A C29 H29C 109.5 . .
H29B C29 H29C 109.5 . .
O7 C30 C31 120.3(10) . .
O7 C30 C29 131.5(10) . .
C31 C30 C29 108.2(11) . .
C30 C31 H31A 109.5 . .
C30 C31 H31B 109.5 . .
H31A C31 H31B 109.5 . .
C30 C31 H31C 109.5 . .
H31A C31 H31C 109.5 . .
H31B C31 H31C 109.5 . .

loop_
_geom_bond_atom_site_label_1
_geom_bond_atom_site_label_2
_geom_bond_distance
_geom_bond_site_symmetry_2
Co1 O3 1.950(8) .
Co1 O1 1.963(5) .
Co1 N1 2.012(7) .
Co1 N4 2.060(6) 2_665
O1 C22 1.288(10) .
O2 C22 1.222(11) .
O3 C18 1.229(12) .
O4 C18 1.254(13) .
N1 C7 1.325(10) .
N1 C1 1.416(10) .
N2 C7 1.355(10) .
N2 C2 1.379(11) .
N2 C8 1.458(10) .
N3 C17 1.349(10) .
N3 C11 1.389(10) .
N3 C10 1.468(9) .
N4 C17 1.316(9) .
N4 C12 1.372(10) .
N4 Co1 2.060(6) 2_665
C1 C6 1.390(11) .
C1 C2 1.397(11) .
C2 C3 1.406(12) .
C3 C4 1.361(13) .
C3 H3 0.9300 .
C4 C5 1.395(14) .
C4 H4 0.9300 .
C5 C6 1.366(13) .
C5 H5 0.9300 .
C6 H6 0.9300 .
C7 H7 0.9300 .
C8 C9 1.526(10) .
C8 H8A 0.9700 .
C8 H8B 0.9700 .
C9 C10 1.506(12) .
C9 H9A 0.9700 .
C9 H9B 0.9700 .
C10 H10A 0.9700 .
C10 H10B 0.9700 .
C11 C16 1.376(13) .
C11 C12 1.396(11) .
C12 C13 1.382(12) .
C13 C14 1.383(16) .
C13 H13 0.9300 .
C14 C15 1.434(17) .
C14 H14 0.9300 .
C15 C16 1.372(15) .
C15 H15 0.9300 .
C16 H16 0.9300 .
C17 H17 0.9300 .
C18 C19 1.528(14) .
C19 C21 1.366(14) .
C19 C20 1.379(14) .
C20 C21 1.399(13) 2_575
C20 H20 0.9300 .
C21 C20 1.398(13) 2_575
C21 H21 0.9300 .
C22 C23 1.495(11) .
C23 C25 1.353(12) .
C23 C24 1.392(11) .
C24 C25 1.378(12) 2_676
C24 H24 0.9300 .
C25 C24 1.378(12) 2_676
C25 H25 0.9300 .
O6 C26 1.250(10) .
N5 C26 1.38(2) .
N5 C27 1.392(16) .
N5 C28 1.528(19) .
C26 H26 0.9300 .
C27 H27A 0.9600 .
C27 H27B 0.9600 .
C27 H27C 0.9600 .
C28 H28A 0.9600 .
C28 H28B 0.9600 .
C28 H28C 0.9600 .
O7 C30 1.234(5) .
C29 C30 1.474(5) .
C29 H29A 0.9600 .
C29 H29B 0.9600 .
C29 H29C 0.9600 .
C30 C31 1.470(5) .
C31 H31A 0.9600 .
C31 H31B 0.9600 .
C31 H31C 0.9600 .

loop_
_geom_torsion_atom_site_label_1
_geom_torsion_atom_site_label_2
_geom_torsion_atom_site_label_3
_geom_torsion_atom_site_label_4
_geom_torsion
_geom_torsion_site_symmetry_1
_geom_torsion_site_symmetry_4
O3 Co1 O1 C22 -60.3(7) . .
N1 Co1 O1 C22 82.1(6) . .
N4 Co1 O1 C22 -169.2(6) 2_665 .
O1 Co1 O3 C18 178.4(7) . .
N1 Co1 O3 C18 45.3(8) . .
N4 Co1 O3 C18 -74.1(7) 2_665 .
O3 Co1 N1 C7 -27.7(8) . .
O1 Co1 N1 C7 -158.9(6) . .
N4 Co1 N1 C7 92.5(7) 2_665 .
O3 Co1 N1 C1 169.7(5) . .
O1 Co1 N1 C1 38.5(6) . .
N4 Co1 N1 C1 -70.1(6) 2_665 .
C7 N1 C1 C6 179.1(8) . .
Co1 N1 C1 C6 -14.9(11) . .
C7 N1 C1 C2 0.4(8) . .
Co1 N1 C1 C2 166.4(5) . .
C7 N2 C2 C1 -0.4(8) . .
C8 N2 C2 C1 -178.4(7) . .
C7 N2 C2 C3 179.7(8) . .
C8 N2 C2 C3 1.7(13) . .
C6 C1 C2 N2 -178.8(7) . .
N1 C1 C2 N2 0.0(8) . .
C6 C1 C2 C3 1.1(11) . .
N1 C1 C2 C3 179.9(7) . .
N2 C2 C3 C4 177.8(8) . .
C1 C2 C3 C4 -2.1(12) . .
C2 C3 C4 C5 1.8(13) . .
C3 C4 C5 C6 -0.5(15) . .
C4 C5 C6 C1 -0.6(14) . .
C2 C1 C6 C5 0.3(12) . .
N1 C1 C6 C5 -178.3(8) . .
C1 N1 C7 N2 -0.6(8) . .
Co1 N1 C7 N2 -165.8(5) . .
C2 N2 C7 N1 0.7(8) . .
C8 N2 C7 N1 178.7(6) . .
C7 N2 C8 C9 -95.7(9) . .
C2 N2 C8 C9 82.0(9) . .
N2 C8 C9 C10 69.7(10) . .
C17 N3 C10 C9 111.8(9) . .
C11 N3 C10 C9 -72.4(11) . .
C8 C9 C10 N3 168.0(7) . .
C17 N3 C11 C16 178.9(12) . .
C10 N3 C11 C16 2.4(17) . .
C17 N3 C11 C12 0.9(10) . .
C10 N3 C11 C12 -175.6(8) . .
C17 N4 C12 C13 -178.9(11) . .
Co1 N4 C12 C13 5.5(15) 2_665 .
C17 N4 C12 C11 2.2(10) . .
Co1 N4 C12 C11 -173.5(7) 2_665 .
C16 C11 C12 N4 179.9(10) . .
N3 C11 C12 N4 -1.9(11) . .
C16 C11 C12 C13 0.8(17) . .
N3 C11 C12 C13 179.0(9) . .
N4 C12 C13 C14 -178.5(11) . .
C11 C12 C13 C14 0.4(18) . .
C12 C13 C14 C15 -4(2) . .
C13 C14 C15 C16 6(2) . .
C14 C15 C16 C11 -5(2) . .
N3 C11 C16 C15 -176.3(11) . .
C12 C11 C16 C15 1.3(19) . .
C12 N4 C17 N3 -1.6(10) . .
Co1 N4 C17 N3 174.2(5) 2_665 .
C11 N3 C17 N4 0.5(10) . .
C10 N3 C17 N4 176.9(8) . .
Co1 O3 C18 O4 0.8(13) . .
Co1 O3 C18 C19 174.0(6) . .
O3 C18 C19 C21 155.9(9) . .
O4 C18 C19 C21 -30.4(13) . .
O3 C18 C19 C20 -23.6(13) . .
O4 C18 C19 C20 150.0(10) . .
C21 C19 C20 C21 0.5(15) . 2_575
C18 C19 C20 C21 -179.9(8) . 2_575
C20 C19 C21 C20 -0.5(14) . 2_575
C18 C19 C21 C20 180.0(8) . 2_575
Co1 O1 C22 O2 -4.7(12) . .
Co1 O1 C22 C23 174.4(6) . .
O2 C22 C23 C25 175.4(10) . .
O1 C22 C23 C25 -3.7(14) . .
O2 C22 C23 C24 -1.8(15) . .
O1 C22 C23 C24 179.1(8) . .
C25 C23 C24 C25 2.3(17) . 2_676
C22 C23 C24 C25 179.6(9) . 2_676
C24 C23 C25 C24 -2.4(17) . 2_676
C22 C23 C25 C24 -179.6(9) . 2_676
C27 N5 C26 O6 0.00(2) . .
C28 N5 C26 O6 180.000(13) . .
